data_9003813
loop_
_publ_author_name
'Bindi, L.'
'Bonazzi, P.'
'Dei, L.'
'Zoppi, A.'

_publ_section_title
;
 Does the bazhenovite structure really contain a thiosulfate group?
 A structural and spectroscopic study of a sample from the type locality
 Sample: Chelyabinsk coal basin, South Urals, Russia
;
_journal_name_full 'American Mineralogist'
_journal_page_first 1556
_journal_page_last 1562
_journal_paper_doi 10.2138/am.2005.1781
_journal_volume 90
_journal_year 2005
_chemical_formula_sum 'Ca2 H9.2 O8 S2.19'
_chemical_name_mineral Bazhenovite
_space_group_IT_number 14
_symmetry_space_group_name_Hall '-P 2ybc'
_symmetry_space_group_name_H-M 'P 1 21/c 1'
_cell_angle_alpha 90
_cell_angle_beta 119.33
_cell_angle_gamma 90
_cell_length_a 8.391
_cell_length_b 17.346
_cell_length_c 8.221
_cell_volume 1043.184
_cell_formula_units_Z 4
_database_code_amcsd 0003932
_exptl_crystal_density_diffrn 1.832
_cod_original_formula_sum 'Ca2 O8 S2.19 H9.2'
_cod_database_code 9003813

loop_
_space_group_symop_operation_xyz
x,y,z
x,1/2-y,1/2+z
-x,1/2+y,1/2-z
-x,-y,-z

loop_
_atom_site_aniso_label
_atom_site_aniso_U_11
_atom_site_aniso_U_22
_atom_site_aniso_U_33
_atom_site_aniso_U_12
_atom_site_aniso_U_13
_atom_site_aniso_U_23
Ca1 0.02000 0.03900 0.01500 -0.01000 0.00500 -0.00500
Ca2 0.02000 0.04600 0.01200 0.00600 0.00300 0.00300
O1 0.03800 0.03600 0.03000 -0.00100 0.01600 0.00200
O2 0.01400 0.05300 0.01400 -0.00400 0.00800 -0.00200
O3 0.02300 0.04500 0.03100 -0.00100 0.01400 0.00100
O4 0.01300 0.04400 0.02900 -0.01200 0.00300 -0.00500
O5 0.03000 0.04400 0.02300 -0.00300 0.02500 -0.00400
O6 0.03800 0.03800 0.00800 -0.00600 0.01300 -0.00700
O7 0.02000 0.04300 0.04100 0.00100 0.01200 -0.00100
Ow1 0.05800 0.06000 0.08000 -0.00700 0.02400 -0.00200
Ow2 0.10000 0.01600 0.17900 0.05500 0.09000 0.04900
S1 0.06100 0.05500 0.03000 -0.00600 0.01900 -0.00100
S2 0.09500 0.02800 0.03400 0.00500 0.04000 -0.00300
S3 0.13600 0.08900 0.08600 -0.03200 0.08400 -0.02800
S4 0.16900 0.05300 0.05600 -0.02100 0.05500 -0.01200
S5 0.09000 0.10600 0.01600 -0.00500 0.00900 -0.02100
S6 0.10400 0.03800 0.03700 0.00100 0.05600 0.00500

loop_
_atom_site_label
_atom_site_fract_x
_atom_site_fract_y
_atom_site_fract_z
_atom_site_occupancy
_atom_site_U_iso_or_equiv
_atom_site_type_symbol
_atom_site_attached_hydrogens
Ca1 0.25480 0.24760 0.37060 1.00000 0.02610 Ca 0
Ca2 0.75420 0.24750 0.62010 1.00000 0.02790 Ca 0
O1 0.13030 0.31860 0.06410 1.00000 0.03500 O 0
O2 0.37390 0.32070 0.67300 1.00000 0.02700 O 0
O3 0.75120 0.31530 0.86650 1.00000 0.03300 O 0
O4 0.51050 0.32310 0.39830 1.00000 0.03200 O 0
O5 0.00070 0.17450 0.14380 1.00000 0.02700 O 0
O6 0.50630 0.17220 0.59430 1.00000 0.02700 O 0
O7 -0.00360 0.32490 0.33930 1.00000 0.03600 O 0
Ow1 0.35000 0.49600 0.81600 0.60000 0.07000 O 0
Ow2 0.31200 0.47300 0.65800 0.40000 0.08900 O 0
S1 0.81100 0.50400 0.89700 0.44000 0.05000 S 0
S2 0.76100 0.50200 0.78600 0.44000 0.04900 S 0
S3 0.90400 0.50000 0.67200 0.34000 0.09100 S 0
S4 -0.00600 0.49800 0.19900 0.51000 0.09200 S 0
S5 0.58000 0.49900 0.65300 0.23000 0.07800 S 0
S6 0.43800 0.49400 0.52000 0.23000 0.05000 S 0
H1a 0.00400 0.31200 0.00400 1.00000 ? H 0
H1b 0.17300 0.36800 0.10800 1.00000 ? H 0
H2a 0.50000 0.32000 0.74500 1.00000 ? H 0
H3b 0.77000 0.36700 0.85300 1.00000 ? H 0
H4b 0.49900 0.38300 0.40700 1.00000 ? H 0
H46a 0.50800 0.32500 0.24700 1.00000 ? H 0
H5b -0.04000 0.37700 0.64900 1.00000 ? H 0
H57a -0.00200 0.32500 0.49100 1.00000 ? H 0
Hw1 0.28800 0.49700 0.87500 0.60000 ? H 0
Hw2 0.35100 0.53100 0.72900 0.60000 ? H 0

loop_
_cod_changelog_entry_id
_cod_changelog_entry_author
_cod_changelog_entry_date
_cod_changelog_entry_text
1
;cod-tools version 3.8.0
Id: cif_guess_AMCSD_atom_types 9581 2023-05-17 12:35:41Z saulius
;
2023-05-23T09:14:43+03:00
;Derived atom types and hydrogen counts
from atom names that follow the AMCSD naming convention
(Wat == water, O-H == hydroxyl).
;

loop_
_cod_related_entry_id
_cod_related_entry_database
_cod_related_entry_code
1 AMCSD 0003932
